data_4064350
loop_
_publ_author_name
'Moerdyk, Jonathan P.'
'Bielawski, Christopher W.'

_publ_section_title
;
 Olefin Metathesis Catalysts ContainingN,N&#x2032;-Diamidocarbenes
;
_journal_issue 8
_journal_name_full Organometallics
_journal_page_first 2278
_journal_paper_doi 10.1021/om200061c
_journal_volume 30
_journal_year 2011
_chemical_formula_moiety N,N-(Mes)2-4,6-diketo-5-(Me)2-1-Ir(CO)2Cl
_chemical_formula_sum 'C26 H28 Cl Ir N2 O4'
_chemical_formula_weight 660.15
_chemical_name_common 6-KetoMes-IrCOCl
_chemical_name_systematic
; 
 ? 
;
_space_group_IT_number 14
_symmetry_cell_setting monoclinic
_symmetry_space_group_name_Hall '-P 2yn'
_symmetry_space_group_name_H-M 'P 1 21/n 1'
_atom_sites_solution_hydrogens geom
_atom_sites_solution_primary direct
_atom_sites_solution_secondary difmap
_audit_creation_method SHELXL-97
_cell_angle_alpha 90.00
_cell_angle_beta 95.39(3)
_cell_angle_gamma 90.00
_cell_formula_units_Z 4
_cell_length_a 14.801(3)
_cell_length_b 8.9845(18)
_cell_length_c 19.229(4)
_cell_measurement_temperature 150(2)
_cell_volume 2545.8(9)
_computing_cell_refinement 'Collect software, Nonius B.V. 1998'
_computing_data_collection 'Collect software, Nonius B.V. 1998'
_computing_data_reduction 'DENZO and Scalepack (Otwinoski and Minor, 1997)'
_computing_structure_refinement 'SHELXL-97 (Sheldrick, 1997)'
_computing_structure_solution 'SHELXS-97 (Sheldrick, 1990)'
_diffrn_ambient_temperature 150(2)
_diffrn_measured_fraction_theta_full 0.992
_diffrn_measured_fraction_theta_max 0.992
_diffrn_measurement_device_type 'CCD area detector'
_diffrn_measurement_method 'omega scans'
_diffrn_radiation_monochromator graphite
_diffrn_radiation_source 'fine-focus sealed tube'
_diffrn_radiation_type MoK\a
_diffrn_radiation_wavelength 0.71073
_diffrn_reflns_av_R_equivalents 0.0185
_diffrn_reflns_av_sigmaI/netI 0.0301
_diffrn_reflns_limit_h_max 17
_diffrn_reflns_limit_h_min -17
_diffrn_reflns_limit_k_max 10
_diffrn_reflns_limit_k_min -10
_diffrn_reflns_limit_l_max 22
_diffrn_reflns_limit_l_min -22
_diffrn_reflns_number 8247
_diffrn_reflns_theta_full 25.00
_diffrn_reflns_theta_max 25.00
_diffrn_reflns_theta_min 1.66
_exptl_absorpt_coefficient_mu 5.384
_exptl_absorpt_correction_type none
_exptl_absorpt_process_details none
_exptl_crystal_colour yellow
_exptl_crystal_density_diffrn 1.722
_exptl_crystal_density_method 'not measured'
_exptl_crystal_description block
_exptl_crystal_F_000 1296
_exptl_crystal_size_max 0.306
_exptl_crystal_size_mid 0.144
_exptl_crystal_size_min 0.142
_refine_diff_density_max 0.874
_refine_diff_density_min -1.597
_refine_diff_density_rms 0.446
_refine_ls_extinction_method none
_refine_ls_goodness_of_fit_ref 1.008
_refine_ls_hydrogen_treatment constr
_refine_ls_matrix_type full
_refine_ls_number_parameters 315
_refine_ls_number_reflns 4452
_refine_ls_number_restraints 0
_refine_ls_restrained_S_all 1.008
_refine_ls_R_factor_all 0.0269
_refine_ls_R_factor_gt 0.0210
_refine_ls_shift/su_max 0.141
_refine_ls_shift/su_mean 0.002
_refine_ls_structure_factor_coef Fsqd
_refine_ls_weighting_details 'calc w=1/[\s^2^(Fo^2^)+(0.0440P)^2^+6.3872P] where P=(Fo^2^+2Fc^2^)/3'
_refine_ls_weighting_scheme calc
_refine_ls_wR_factor_gt 0.0644
_refine_ls_wR_factor_ref 0.0808
_reflns_number_gt 3847
_reflns_number_total 4452
_reflns_threshold_expression >2sigma(I)
_cod_data_source_file om200061c_si_002.cif
_cod_data_source_block 6MesIrCOCl
_cod_depositor_comments
;
The following automatic conversions were performed:

'_symmetry_cell_setting' value 'Monoclinic' changed to 'monoclinic'
according to /home/saulius/struct/CIF-dictionaries/cif_core.dic
dictionary named 'cif_core.dic' version 2.4.1 from 2010-06-29.

Automatic conversion script
Id: cif_fix_values 1715 2011-07-08 13:25:40Z adriana 
;
_cod_original_cell_volume 2545.7(9)
_cod_original_sg_symbol_H-M P21/n
_cod_database_code 4064350

loop_
_symmetry_equiv_pos_as_xyz
'x, y, z'
'-x+1/2, y+1/2, -z+1/2'
'-x, -y, -z'
'x-1/2, -y-1/2, z-1/2'

loop_
_atom_site_label
_atom_site_type_symbol
_atom_site_fract_x
_atom_site_fract_y
_atom_site_fract_z
_atom_site_U_iso_or_equiv
_atom_site_adp_type
_atom_site_occupancy
_atom_site_symmetry_multiplicity
_atom_site_calc_flag
_atom_site_refinement_flags
Ir1 Ir 0.432604(10) 0.752314(14) 0.214378(7) 0.01904(9) Uani 1 1 d .
Cl1 Cl 0.55642(7) 0.59754(12) 0.19662(6) 0.0345(2) Uani 1 1 d .
O1 O 0.6124(2) 0.8316(3) 0.46124(14) 0.0321(7) Uani 1 1 d .
C1 C 0.5226(2) 0.8636(4) 0.28569(19) 0.0201(8) Uani 1 1 d .
N1 N 0.5393(2) 0.8125(3) 0.35229(16) 0.0196(7) Uani 1 1 d .
O2 O 0.6758(2) 1.1631(3) 0.29345(15) 0.0316(7) Uani 1 1 d .
C2 C 0.6109(3) 0.8647(4) 0.40062(19) 0.0225(8) Uani 1 1 d .
N2 N 0.5727(2) 0.9790(3) 0.26570(15) 0.0186(6) Uani 1 1 d .
O3 O 0.3307(2) 0.5739(4) 0.09936(18) 0.0500(9) Uani 1 1 d .
C3 C 0.6849(3) 0.9499(4) 0.36906(19) 0.0225(8) Uani 1 1 d .
C4 C 0.6463(3) 1.0448(4) 0.30856(19) 0.0222(8) Uani 1 1 d .
O4 O 0.2687(2) 0.9305(5) 0.2368(2) 0.0602(11) Uani 1 1 d .
C5 C 0.7471(3) 0.8310(5) 0.3383(2) 0.0294(9) Uani 1 1 d .
H5A H 0.7117 0.7721 0.3041 0.044 Uiso 1 1 calc R
H5B H 0.7729 0.7677 0.3752 0.044 Uiso 1 1 calc R
H5C H 0.7948 0.8801 0.3167 0.044 Uiso 1 1 calc R
C6 C 0.7393(3) 1.0448(5) 0.4235(2) 0.0342(10) Uani 1 1 d .
H6A H 0.7006 1.1195 0.4406 0.051 Uiso 1 1 calc R
H6B H 0.7884 1.0920 0.4028 0.051 Uiso 1 1 calc R
H6C H 0.7632 0.9829 0.4616 0.051 Uiso 1 1 calc R
C7 C 0.3670(3) 0.6414(5) 0.1440(2) 0.0322(10) Uani 1 1 d .
C8 C 0.3315(3) 0.8661(5) 0.2284(2) 0.0331(10) Uani 1 1 d .
C9 C 0.4721(3) 0.7146(5) 0.3799(2) 0.0223(8) Uani 1 1 d .
C10 C 0.3941(3) 0.7825(5) 0.4007(2) 0.0269(9) Uani 1 1 d .
C11 C 0.3271(3) 0.6893(5) 0.4232(2) 0.0311(9) Uani 1 1 d .
H11A H 0.2733 0.7312 0.4353 0.037 Uiso 1 1 calc R
C12 C 0.3383(3) 0.5371(5) 0.4280(2) 0.0312(10) Uani 1 1 d .
C13 C 0.4203(3) 0.4758(5) 0.4124(2) 0.0292(9) Uani 1 1 d .
H13A H 0.4296 0.3740 0.4183 0.035 Uiso 1 1 calc R
C14 C 0.4892(3) 0.5629(4) 0.38813(19) 0.0246(8) Uani 1 1 d .
C15 C 0.3832(3) 0.9479(5) 0.4013(2) 0.0356(10) Uani 1 1 d .
H15A H 0.4369 0.9925 0.4243 0.053 Uiso 1 1 calc R
H15B H 0.3318 0.9735 0.4258 0.053 Uiso 1 1 calc R
H15C H 0.3739 0.9838 0.3542 0.053 Uiso 1 1 calc R
C16 C 0.2632(3) 0.4402(6) 0.4513(2) 0.0445(12) Uani 1 1 d .
H16A H 0.2778 0.3374 0.4447 0.067 Uiso 1 1 calc R
H16B H 0.2072 0.4636 0.4242 0.067 Uiso 1 1 calc R
H16C H 0.2569 0.4580 0.4998 0.067 Uiso 1 1 calc R
C17 C 0.5789(3) 0.4947(5) 0.3749(2) 0.0308(9) Uani 1 1 d .
H17A H 0.6273 0.5526 0.3979 0.046 Uiso 1 1 calc R
H17B H 0.5845 0.4932 0.3255 0.046 Uiso 1 1 calc R
H17C H 0.5820 0.3948 0.3926 0.046 Uiso 1 1 calc R
C18 C 0.5468(3) 1.0532(4) 0.19895(19) 0.0209(8) Uani 1 1 d .
C19 C 0.5951(3) 1.0201(4) 0.14210(19) 0.0208(8) Uani 1 1 d .
C20 C 0.5681(3) 1.0907(4) 0.0791(2) 0.0256(8) Uani 1 1 d .
H20A H 0.5979 1.0676 0.0400 0.031 Uiso 1 1 calc R
C21 C 0.4981(3) 1.1942(5) 0.0725(2) 0.0292(9) Uani 1 1 d .
C22 C 0.4558(3) 1.2293(4) 0.1318(3) 0.0282(10) Uani 1 1 d .
H22A H 0.4098 1.3003 0.1284 0.034 Uiso 1 1 calc R
C23 C 0.4795(3) 1.1623(4) 0.1961(2) 0.0258(9) Uani 1 1 d .
C24 C 0.6753(3) 0.9181(5) 0.1483(2) 0.0286(9) Uani 1 1 d .
H24A H 0.6966 0.9043 0.1032 0.043 Uiso 1 1 calc R
H24B H 0.6579 0.8237 0.1663 0.043 Uiso 1 1 calc R
H24C H 0.7227 0.9608 0.1796 0.043 Uiso 1 1 calc R
C25 C 0.4718(5) 1.2727(6) 0.0045(3) 0.0464(14) Uani 1 1 d .
H25A H 0.4090 1.3004 0.0022 0.070 Uiso 1 1 calc R
H25B H 0.4813 1.2074 -0.0336 0.070 Uiso 1 1 calc R
H25C H 0.5084 1.3603 0.0017 0.070 Uiso 1 1 calc R
C26 C 0.4348(4) 1.2150(5) 0.2588(3) 0.0352(11) Uani 1 1 d .
H26A H 0.4708 1.1856 0.3007 0.053 Uiso 1 1 calc R
H26B H 0.3755 1.1716 0.2582 0.053 Uiso 1 1 calc R
H26C H 0.4295 1.3215 0.2575 0.053 Uiso 1 1 calc R

loop_
_atom_site_aniso_label
_atom_site_aniso_U_11
_atom_site_aniso_U_22
_atom_site_aniso_U_33
_atom_site_aniso_U_23
_atom_site_aniso_U_13
_atom_site_aniso_U_12
Ir1 0.01610(13) 0.02039(12) 0.02022(12) -0.00207(5) -0.00053(8) -0.00254(5)
Cl1 0.0290(6) 0.0317(5) 0.0428(6) -0.0085(5) 0.0039(5) 0.0025(4)
O1 0.0409(18) 0.0346(16) 0.0203(14) 0.0009(12) -0.0001(12) -0.0117(14)
C1 0.022(2) 0.0181(18) 0.0213(18) -0.0023(15) 0.0061(16) 0.0027(15)
N1 0.0187(16) 0.0189(16) 0.0214(16) -0.0002(13) 0.0031(13) -0.0028(13)
O2 0.0340(17) 0.0274(16) 0.0323(15) 0.0035(13) -0.0028(13) -0.0109(13)
C2 0.025(2) 0.0197(19) 0.022(2) -0.0009(15) 0.0007(16) 0.0013(16)
N2 0.0192(16) 0.0184(15) 0.0181(15) -0.0002(13) 0.0007(12) 0.0002(13)
O3 0.045(2) 0.048(2) 0.052(2) -0.0221(18) -0.0187(17) 0.0014(17)
C3 0.021(2) 0.0237(19) 0.0222(19) -0.0007(16) -0.0019(16) -0.0046(16)
C4 0.022(2) 0.0211(19) 0.0230(19) -0.0022(15) 0.0025(16) -0.0027(16)
O4 0.031(2) 0.069(3) 0.077(3) -0.028(2) -0.0085(18) 0.0115(19)
C5 0.020(2) 0.034(2) 0.034(2) 0.0062(19) 0.0038(17) 0.0015(18)
C6 0.037(3) 0.036(2) 0.028(2) 0.0007(18) -0.0083(19) -0.015(2)
C7 0.027(2) 0.029(2) 0.039(2) -0.001(2) -0.0018(19) 0.0028(19)
C8 0.026(2) 0.036(2) 0.036(2) -0.0098(19) -0.0062(19) -0.004(2)
C9 0.018(2) 0.0296(19) 0.0195(19) -0.0034(17) 0.0048(16) -0.0070(17)
C10 0.025(2) 0.039(2) 0.018(2) -0.0008(18) 0.0058(18) 0.0000(19)
C11 0.024(2) 0.045(3) 0.025(2) 0.001(2) 0.0070(18) -0.002(2)
C12 0.027(2) 0.047(3) 0.0199(19) 0.0001(18) 0.0011(17) -0.013(2)
C13 0.036(2) 0.030(2) 0.022(2) 0.0000(17) 0.0018(18) -0.0100(19)
C14 0.027(2) 0.027(2) 0.0195(18) -0.0025(16) 0.0027(16) -0.0050(17)
C15 0.035(3) 0.037(2) 0.037(2) -0.005(2) 0.012(2) 0.004(2)
C16 0.038(3) 0.059(3) 0.037(2) 0.003(2) 0.007(2) -0.021(2)
C17 0.033(2) 0.025(2) 0.035(2) 0.0022(18) 0.0040(19) -0.0014(18)
C18 0.024(2) 0.0170(18) 0.0212(18) 0.0004(15) -0.0024(16) -0.0019(15)
C19 0.020(2) 0.0164(18) 0.0252(19) -0.0014(15) -0.0017(16) -0.0031(15)
C20 0.032(2) 0.023(2) 0.0216(19) -0.0011(16) 0.0025(17) -0.0062(18)
C21 0.036(2) 0.019(2) 0.030(2) 0.0044(18) -0.0071(18) -0.0070(19)
C22 0.026(2) 0.0202(19) 0.036(3) 0.0015(17) -0.008(2) 0.0031(17)
C23 0.025(2) 0.0183(19) 0.034(2) -0.0022(17) 0.0002(17) -0.0021(16)
C24 0.026(2) 0.033(2) 0.028(2) 0.0016(18) 0.0083(17) 0.0032(18)
C25 0.063(4) 0.037(3) 0.037(3) 0.009(2) -0.010(3) 0.003(2)
C26 0.036(3) 0.029(2) 0.041(3) -0.002(2) 0.007(2) 0.011(2)

loop_
_atom_type_symbol
_atom_type_description
_atom_type_scat_dispersion_real
_atom_type_scat_dispersion_imag
_atom_type_scat_source
C C 0.0033 0.0016 'International Tables Vol C Tables 4.2.6.8 and 6.1.1.4'
H H 0.0000 0.0000 'International Tables Vol C Tables 4.2.6.8 and 6.1.1.4'
N N 0.0061 0.0033 'International Tables Vol C Tables 4.2.6.8 and 6.1.1.4'
O O 0.0106 0.0060 'International Tables Vol C Tables 4.2.6.8 and 6.1.1.4'
Cl Cl 0.1484 0.1585 'International Tables Vol C Tables 4.2.6.8 and 6.1.1.4'
Ir Ir -1.4442 7.9887 'International Tables Vol C Tables 4.2.6.8 and 6.1.1.4'

loop_
_geom_angle_atom_site_label_1
_geom_angle_atom_site_label_2
_geom_angle_atom_site_label_3
_geom_angle
C8 Ir1 C7 91.59(18)
C8 Ir1 C1 96.59(16)
C7 Ir1 C1 171.33(16)
C8 Ir1 Cl1 177.20(14)
C7 Ir1 Cl1 86.50(13)
C1 Ir1 Cl1 85.43(10)
N2 C1 N1 118.1(3)
N2 C1 Ir1 121.1(3)
N1 C1 Ir1 120.5(3)
C1 N1 C2 124.2(3)
C1 N1 C9 118.3(3)
C2 N1 C9 116.8(3)
O1 C2 N1 119.8(3)
O1 C2 C3 124.6(4)
N1 C2 C3 115.4(3)
C1 N2 C4 124.2(3)
C1 N2 C18 119.5(3)
C4 N2 C18 116.1(3)
C2 C3 C4 111.1(3)
C2 C3 C6 111.4(3)
C4 C3 C6 110.6(3)
C2 C3 C5 106.3(3)
C4 C3 C5 106.7(3)
C6 C3 C5 110.6(3)
O2 C4 N2 120.2(3)
O2 C4 C3 124.7(4)
N2 C4 C3 115.0(3)
C3 C5 H5A 109.5
C3 C5 H5B 109.5
H5A C5 H5B 109.5
C3 C5 H5C 109.5
H5A C5 H5C 109.5
H5B C5 H5C 109.5
C3 C6 H6A 109.5
C3 C6 H6B 109.5
H6A C6 H6B 109.5
C3 C6 H6C 109.5
H6A C6 H6C 109.5
H6B C6 H6C 109.5
O3 C7 Ir1 176.6(4)
O4 C8 Ir1 177.6(4)
C14 C9 C10 122.8(4)
C14 C9 N1 120.4(4)
C10 C9 N1 116.7(4)
C9 C10 C11 117.1(4)
C9 C10 C15 122.0(4)
C11 C10 C15 120.8(4)
C12 C11 C10 122.0(4)
C12 C11 H11A 119.0
C10 C11 H11A 119.0
C11 C12 C13 118.7(4)
C11 C12 C16 120.2(4)
C13 C12 C16 121.0(4)
C12 C13 C14 121.8(4)
C12 C13 H13A 119.1
C14 C13 H13A 119.1
C9 C14 C13 117.0(4)
C9 C14 C17 122.2(4)
C13 C14 C17 120.7(4)
C10 C15 H15A 109.5
C10 C15 H15B 109.5
H15A C15 H15B 109.5
C10 C15 H15C 109.5
H15A C15 H15C 109.5
H15B C15 H15C 109.5
C12 C16 H16A 109.5
C12 C16 H16B 109.5
H16A C16 H16B 109.5
C12 C16 H16C 109.5
H16A C16 H16C 109.5
H16B C16 H16C 109.5
C14 C17 H17A 109.5
C14 C17 H17B 109.5
H17A C17 H17B 109.5
C14 C17 H17C 109.5
H17A C17 H17C 109.5
H17B C17 H17C 109.5
C23 C18 C19 122.5(3)
C23 C18 N2 118.8(3)
C19 C18 N2 118.6(3)
C20 C19 C18 117.3(4)
C20 C19 C24 120.7(3)
C18 C19 C24 122.0(3)
C19 C20 C21 122.4(4)
C19 C20 H20A 118.8
C21 C20 H20A 118.8
C22 C21 C20 117.9(4)
C22 C21 C25 120.5(4)
C20 C21 C25 121.6(4)
C21 C22 C23 122.4(4)
C21 C22 H22A 118.8
C23 C22 H22A 118.8
C22 C23 C18 117.3(4)
C22 C23 C26 118.9(4)
C18 C23 C26 123.8(4)
C19 C24 H24A 109.5
C19 C24 H24B 109.5
H24A C24 H24B 109.5
C19 C24 H24C 109.5
H24A C24 H24C 109.5
H24B C24 H24C 109.5
C21 C25 H25A 109.5
C21 C25 H25B 109.5
H25A C25 H25B 109.5
C21 C25 H25C 109.5
H25A C25 H25C 109.5
H25B C25 H25C 109.5
C23 C26 H26A 109.5
C23 C26 H26B 109.5
H26A C26 H26B 109.5
C23 C26 H26C 109.5
H26A C26 H26C 109.5
H26B C26 H26C 109.5

loop_
_geom_bond_atom_site_label_1
_geom_bond_atom_site_label_2
_geom_bond_distance
Ir1 C8 1.853(5)
Ir1 C7 1.876(5)
Ir1 C1 2.077(4)
Ir1 Cl1 2.3508(11)
O1 C2 1.201(5)
C1 N2 1.351(5)
C1 N1 1.361(5)
N1 C2 1.422(5)
N1 C9 1.465(5)
O2 C4 1.195(5)
C2 C3 1.509(5)
N2 C4 1.430(5)
N2 C18 1.465(5)
O3 C7 1.143(5)
C3 C4 1.510(5)
C3 C6 1.521(5)
C3 C5 1.563(6)
O4 C8 1.119(5)
C5 H5A 0.9600
C5 H5B 0.9600
C5 H5C 0.9600
C6 H6A 0.9600
C6 H6B 0.9600
C6 H6C 0.9600
C9 C14 1.392(6)
C9 C10 1.396(6)
C10 C11 1.397(6)
C10 C15 1.494(6)
C11 C12 1.380(7)
C11 H11A 0.9300
C12 C13 1.390(6)
C12 C16 1.513(6)
C13 C14 1.400(6)
C13 H13A 0.9300
C14 C17 1.506(6)
C15 H15A 0.9600
C15 H15B 0.9600
C15 H15C 0.9600
C16 H16A 0.9600
C16 H16B 0.9600
C16 H16C 0.9600
C17 H17A 0.9600
C17 H17B 0.9600
C17 H17C 0.9600
C18 C23 1.395(6)
C18 C19 1.394(5)
C19 C20 1.392(5)
C19 C24 1.495(5)
C20 C21 1.388(6)
C20 H20A 0.9300
C21 C22 1.389(7)
C21 C25 1.504(7)
C22 C23 1.391(6)
C22 H22A 0.9300
C23 C26 1.504(6)
C24 H24A 0.9600
C24 H24B 0.9600
C24 H24C 0.9600
C25 H25A 0.9600
C25 H25B 0.9600
C25 H25C 0.9600
C26 H26A 0.9600
C26 H26B 0.9600
C26 H26C 0.9600
